data_7120281
loop_
_publ_author_name
'Mouchaham, Georges'
'Abeykoon, Brain'
'Gim\'enez-Marqu\'es, M\'onica'
'Navalon, Sergio'
'Santiago-Portillo, Andrea'
'affram, maame'
'Guillou, Nathalie'
'Martineau, Charlotte'
'Garcia, Hermenegildo'
'Fateeva, Alexandra'
'Devic, Thomas'

_publ_section_title
;
 Adaptability of the metal(III,IV) 1,2,3-trioxobenzene rod Second-ary
 Building Unit for the production of chemically stable and catalyt-ically
 active Metal-Organic Frameworks
;
_journal_name_full 'Chem. Commun.'
_journal_paper_doi 10.1039/C7CC04215A
_journal_year 2017
_chemical_formula_moiety La2C44H24N4O12
_chemical_formula_sum 'C22 H12 La N2 O6'
_chemical_formula_weight 539.25
_chemical_name_common La2(H6PorphGal)
_chemical_name_systematic MIL-173(La)
_space_group_crystal_system tetragonal
_space_group_IT_number 139
_space_group_name_Hall '-I 4 2'
_space_group_name_H-M_alt 'I 4/m m m'
_symmetry_space_group_name_Hall '-I 4 2'
_symmetry_space_group_name_H-M 'I 4/m m m'
_atom_sites_solution_hydrogens mixed
_audit_creation_method SHELXL-2016/6
_audit_update_record
;
2017-04-15 deposited with the CCDC.
2017-06-14 downloaded from the CCDC.
;
_cell_angle_alpha 90
_cell_angle_beta 90
_cell_angle_gamma 90
_cell_formula_units_Z 4
_cell_length_a 20.6040(6)
_cell_length_b 20.6040(6)
_cell_length_c 8.5110(6)
_cell_measurement_reflns_used 2829
_cell_measurement_temperature 293(2)
_cell_measurement_theta_max 29.203
_cell_measurement_theta_min 3.233
_cell_volume 3613.1(3)
_computing_cell_refinement 'CrysAlisPro 1.171.38.43 (Rigaku OD, 2015)'
_computing_data_collection 'CrysAlisPro 1.171.38.43 (Rigaku OD, 2015)'
_computing_data_reduction 'CrysAlisPro 1.171.38.43 (Rigaku OD, 2015)'
_computing_structure_refinement 'SHELXL-2016/6 (Sheldrick, 2016)'
_computing_structure_solution SHELXS-97
_diffrn_ambient_temperature 293(2)
_diffrn_detector_area_resol_mean 8.2634
_diffrn_measured_fraction_theta_full 0.997
_diffrn_measured_fraction_theta_max 0.897
_diffrn_measurement_device_type 'Xcalibur, Onyx'
_diffrn_measurement_method \w
_diffrn_radiation_type MoK\a
_diffrn_radiation_wavelength 0.71073
_diffrn_reflns_av_R_equivalents 0.0308
_diffrn_reflns_av_unetI/netI 0.0241
_diffrn_reflns_Laue_measured_fraction_full 0.997
_diffrn_reflns_Laue_measured_fraction_max 0.897
_diffrn_reflns_limit_h_max 28
_diffrn_reflns_limit_h_min -21
_diffrn_reflns_limit_k_max 27
_diffrn_reflns_limit_k_min -25
_diffrn_reflns_limit_l_max 11
_diffrn_reflns_limit_l_min -8
_diffrn_reflns_number 6428
_diffrn_reflns_point_group_measured_fraction_full 0.997
_diffrn_reflns_point_group_measured_fraction_max 0.897
_diffrn_reflns_theta_full 25.242
_diffrn_reflns_theta_max 29.400
_diffrn_reflns_theta_min 2.589
_diffrn_source 'Enhance (Mo) X-ray Source'
_exptl_absorpt_coefficient_mu 1.206
_exptl_absorpt_correction_T_max 1.0000
_exptl_absorpt_correction_T_min 0.75299
_exptl_absorpt_correction_type multi-scan
_exptl_absorpt_process_details
;
CrysAlisPro 1.171.38.43 (Rigaku Oxford Diffraction, 2015)
Analytical numeric absorption correction using a multifaceted crystal
            model based on expressions derived by R.C. Clark & J.S. Reid.
(Clark, R. C. & Reid, J. S. (1995). Acta Cryst. A51, 887-897)
Empirical absorption correction using spherical harmonics,
 implemented in SCALE3 ABSPACK scaling algorithm.
;
_exptl_crystal_colour red
_exptl_crystal_density_diffrn 0.991
_exptl_crystal_description needle
_exptl_crystal_F_000 1052
_exptl_crystal_recrystallization_method 'solvothermal synthesis'
_exptl_crystal_size_max 0.2
_exptl_crystal_size_mid 0.05
_exptl_crystal_size_min 0.03
_refine_diff_density_max 0.593
_refine_diff_density_min -0.729
_refine_diff_density_rms 0.078
_refine_ls_extinction_method none
_refine_ls_goodness_of_fit_ref 1.121
_refine_ls_hydrogen_treatment mixed
_refine_ls_matrix_type full
_refine_ls_number_parameters 55
_refine_ls_number_reflns 1299
_refine_ls_number_restraints 2
_refine_ls_restrained_S_all 1.120
_refine_ls_R_factor_all 0.0427
_refine_ls_R_factor_gt 0.0371
_refine_ls_shift/su_max 0.000
_refine_ls_shift/su_mean 0.000
_refine_ls_structure_factor_coef Fsqd
_refine_ls_weighting_details 'w=1/[\s^2^(Fo^2^)+(0.0456P)^2^+9.1343P] where P=(Fo^2^+2Fc^2^)/3'
_refine_ls_weighting_scheme calc
_refine_ls_wR_factor_gt 0.0983
_refine_ls_wR_factor_ref 0.1004
_reflns_Friedel_coverage 0.000
_reflns_number_gt 1059
_reflns_number_total 1299
_reflns_threshold_expression 'I > 2\s(I)'
_cod_data_source_file c7cc04215a2.cif
_cod_data_source_block shelx
_cod_database_code 7120281
_shelx_shelxl_version_number 2016/6
_shelx_space_group_comment
;
The symmetry employed for this shelxl refinement is uniquely defined
by the following loop, which should always be used as a source of
symmetry information in preference to the above space-group names.
They are only intended as comments.
;

loop_
_space_group_symop_operation_xyz
'x, y, z'
'-x, -y, z'
'-y, x, z'
'y, -x, z'
'-x, y, -z'
'x, -y, -z'
'y, x, -z'
'-y, -x, -z'
'x+1/2, y+1/2, z+1/2'
'-x+1/2, -y+1/2, z+1/2'
'-y+1/2, x+1/2, z+1/2'
'y+1/2, -x+1/2, z+1/2'
'-x+1/2, y+1/2, -z+1/2'
'x+1/2, -y+1/2, -z+1/2'
'y+1/2, x+1/2, -z+1/2'
'-y+1/2, -x+1/2, -z+1/2'
'-x, -y, -z'
'x, y, -z'
'y, -x, -z'
'-y, x, -z'
'x, -y, z'
'-x, y, z'
'-y, -x, z'
'y, x, z'
'-x+1/2, -y+1/2, -z+1/2'
'x+1/2, y+1/2, -z+1/2'
'y+1/2, -x+1/2, -z+1/2'
'-y+1/2, x+1/2, -z+1/2'
'x+1/2, -y+1/2, z+1/2'
'-x+1/2, y+1/2, z+1/2'
'-y+1/2, -x+1/2, z+1/2'
'y+1/2, x+1/2, z+1/2'

loop_
_atom_site_label
_atom_site_type_symbol
_atom_site_fract_x
_atom_site_fract_y
_atom_site_fract_z
_atom_site_U_iso_or_equiv
_atom_site_adp_type
_atom_site_occupancy
_atom_site_site_symmetry_order
_atom_site_calc_flag
_atom_site_refinement_flags_posn
_atom_site_refinement_flags_adp
_atom_site_refinement_flags_occupancy
La1 La 0.500000 0.000000 0.250000 0.02907(16) Uani 1 8 d S T P
O1 O 0.500000 -0.06112(18) 0.500000 0.0370(10) Uani 1 4 d S T P
C1 C 0.500000 -0.1258(3) 0.500000 0.0361(13) Uani 1 4 d S T P
C4 C 0.500000 -0.2601(2) 0.500000 0.0363(14) Uani 1 4 d S T P
C2 C 0.500000 -0.1595(2) 0.6388(6) 0.0579(15) Uani 1 2 d S T P
C5 C 0.500000 -0.3329(3) 0.500000 0.0357(15) Uani 1 4 d S T P
C3 C 0.500000 -0.2280(2) 0.6374(7) 0.0607(16) Uani 1 2 d DS T P
H3 H 0.500000 -0.250884 0.731621 0.073 Uiso 1 2 calc R U P
O2 O 0.500000 -0.1234(2) 0.7713(4) 0.122(3) Uani 1 2 d DS T P
H2 H 0.500000 -0.1451(11) 0.852(2) 0.146 Uiso 0.75 2 d DS U P
N1 N 0.57066(16) -0.42934(16) 0.500000 0.0399(13) Uani 1 4 d S T P
H1 H 0.541149 -0.458853 0.500000 0.048 Uiso 0.5 4 calc R U P
C6 C 0.55932(19) -0.36410(19) 0.500000 0.0406(11) Uani 1 2 d S T P
C7 C 0.6214(2) -0.3330(2) 0.500000 0.0637(17) Uani 1 2 d S T P
H7 H 0.628626 -0.288428 0.500000 0.076 Uiso 1 2 calc R U P

loop_
_atom_site_aniso_label
_atom_site_aniso_U_11
_atom_site_aniso_U_22
_atom_site_aniso_U_33
_atom_site_aniso_U_23
_atom_site_aniso_U_13
_atom_site_aniso_U_12
La1 0.03345(19) 0.03345(19) 0.0203(2) 0.000 0.000 0.000
O1 0.067(3) 0.0131(16) 0.031(2) 0.000 0.000 0.000
C1 0.055(4) 0.013(2) 0.040(3) 0.000 0.000 0.000
C4 0.042(3) 0.005(2) 0.062(4) 0.000 0.000 0.000
C2 0.113(5) 0.020(2) 0.041(3) -0.005(2) 0.000 0.000
C5 0.013(2) 0.020(2) 0.074(4) 0.000 0.000 0.000
C3 0.108(5) 0.023(2) 0.052(3) 0.008(2) 0.000 0.000
O2 0.305(10) 0.0243(18) 0.036(2) 0.0010(16) 0.000 0.000
N1 0.0186(13) 0.0186(13) 0.083(4) 0.000 0.000 0.0004(17)
C6 0.0226(18) 0.0187(17) 0.081(3) 0.000 0.000 -0.0084(15)
C7 0.032(2) 0.025(2) 0.134(5) 0.000 0.000 -0.0105(18)

loop_
_atom_type_symbol
_atom_type_description
_atom_type_scat_dispersion_real
_atom_type_scat_dispersion_imag
_atom_type_scat_source
C C 0.0033 0.0016 'International Tables Vol C Tables 4.2.6.8 and 6.1.1.4'
H H 0.0000 0.0000 'International Tables Vol C Tables 4.2.6.8 and 6.1.1.4'
N N 0.0061 0.0033 'International Tables Vol C Tables 4.2.6.8 and 6.1.1.4'
O O 0.0106 0.0060 'International Tables Vol C Tables 4.2.6.8 and 6.1.1.4'
La La -0.2871 2.4523 'International Tables Vol C Tables 4.2.6.8 and 6.1.1.4'

loop_
_geom_angle_atom_site_label_1
_geom_angle_atom_site_label_2
_geom_angle_atom_site_label_3
_geom_angle
_geom_angle_site_symmetry_1
_geom_angle_site_symmetry_3
O1 La1 O1 137.78(10) . 27
O1 La1 O1 61.24(15) . 17_656
O1 La1 O1 137.78(10) 27 17_656
O1 La1 O1 137.78(10) . 11_544
O1 La1 O1 61.25(15) 27 11_544
O1 La1 O1 137.78(10) 17_656 11_544
O1 La1 O2 86.50(7) . 11_544
O1 La1 O2 124.69(11) 27 11_544
O1 La1 O2 86.50(7) 17_656 11_544
O1 La1 O2 63.45(11) 11_544 11_544
O1 La1 O2 63.45(11) . 18_556
O1 La1 O2 86.50(7) 27 18_556
O1 La1 O2 124.69(11) 17_656 18_556
O1 La1 O2 86.50(7) 11_544 18_556
O2 La1 O2 90.289(12) 11_544 18_556
O1 La1 O2 86.50(7) . 12_554
O1 La1 O2 63.45(11) 27 12_554
O1 La1 O2 86.50(7) 17_656 12_554
O1 La1 O2 124.69(11) 11_544 12_554
O2 La1 O2 171.86(17) 11_544 12_554
O2 La1 O2 90.289(12) 18_556 12_554
O1 La1 O2 124.69(11) . 17_656
O1 La1 O2 86.50(7) 27 17_656
O1 La1 O2 63.45(11) 17_656 17_656
O1 La1 O2 86.50(7) 11_544 17_656
O2 La1 O2 90.289(12) 11_544 17_656
O2 La1 O2 171.86(17) 18_556 17_656
O2 La1 O2 90.289(12) 12_554 17_656
C1 O1 La1 120.62(7) . 17_656
C1 O1 La1 120.62(7) . .
La1 O1 La1 118.76(15) 17_656 .
O1 C1 C2 120.5(3) . 18_556
O1 C1 C2 120.5(3) . .
C2 C1 C2 119.1(5) 18_556 .
C3 C4 C3 121.0(5) 18_556 .
C3 C4 C5 119.5(3) 18_556 .
C3 C4 C5 119.5(3) . .
O2 C2 C1 116.1(4) . .
O2 C2 C3 123.9(5) . .
C1 C2 C3 120.0(5) . .
C6 C5 C6 124.4(5) . 5_656
C6 C5 C4 117.8(2) . .
C6 C5 C4 117.8(2) 5_656 .
C4 C3 C2 120.0(5) . .
C4 C3 H3 120.0 . .
C2 C3 H3 120.0 . .
C2 O2 La1 119.4(3) . 17_656
C2 O2 H2 113.4(16) . .
La1 O2 H2 127.3(16) 17_656 .
C6 N1 C6 109.7(5) . 7_646
C6 N1 H1 125.1 . .
C6 N1 H1 125.1 7_646 .
N1 C6 C5 127.6(4) . .
N1 C6 C7 106.7(4) . .
C5 C6 C7 125.6(4) . .
C7 C7 C6 108.4(2) 7_646 .
C7 C7 H7 125.8 7_646 .
C6 C7 H7 125.8 . .

loop_
_geom_bond_atom_site_label_1
_geom_bond_atom_site_label_2
_geom_bond_distance
_geom_bond_site_symmetry_2
La1 O1 2.4725(19) .
La1 O1 2.4726(19) 27
La1 O1 2.4726(19) 17_656
La1 O1 2.4726(19) 11_544
La1 O2 2.549(4) 11_544
La1 O2 2.549(4) 18_556
La1 O2 2.549(4) 12_554
La1 O2 2.549(4) 17_656
O1 C1 1.332(6) .
C1 C2 1.370(6) 18_556
C1 C2 1.370(6) .
C4 C3 1.344(6) 18_556
C4 C3 1.344(6) .
C4 C5 1.498(7) .
C2 O2 1.351(6) .
C2 C3 1.411(6) .
C5 C6 1.381(5) .
C5 C6 1.381(5) 5_656
C3 H3 0.9300 .
O2 H2 0.82(2) .
N1 C6 1.364(5) .
N1 C6 1.364(5) 7_646
N1 H1 0.8600 .
C6 C7 1.431(6) .
C7 C7 1.329(10) 7_646
C7 H7 0.9300 .
